data_7705989
loop_
_publ_author_name
'Yeo, Alyssa'
'Sanz, Corey A.'
'Fryzuk, Michael D.'

_publ_section_title
;
 Forays into rhodium macrocyclic chemistry stabilized by a
 P<sub>2</sub>N<sub>2</sub> donor set. Activation of dihydrogen and
 benzene.
;
_journal_issue 3
_journal_name_full 'Dalton transactions (Cambridge, England : 2003)'
_journal_page_first 899
_journal_page_last 907
_journal_paper_doi 10.1039/d0dt03688a
_journal_volume 50
_journal_year 2021
_chemical_absolute_configuration unk
_chemical_formula_moiety 'C32 H57 N2 P2 Rh Si4'
_chemical_formula_sum 'C32 H57 N2 P2 Rh Si4'
_chemical_formula_weight 747.00
_space_group_crystal_system orthorhombic
_space_group_IT_number 19
_space_group_name_Hall 'P 2ac 2ab'
_space_group_name_H-M_alt 'P 21 21 21'
_atom_sites_solution_hydrogens mixed
_atom_sites_solution_primary dual
_audit_creation_date 2020-08-05
_audit_creation_method
;
Olex2 1.3
(compiled 2020.07.31 svn.rc2a77460 for OlexSys, GUI svn.r6145)
;
_audit_update_record
;
2020-08-21 deposited with the CCDC.	2020-12-02 downloaded from the CCDC.
;
_cell_angle_alpha 90
_cell_angle_beta 90
_cell_angle_gamma 90
_cell_formula_units_Z 4
_cell_length_a 12.0577(8)
_cell_length_b 16.8079(12)
_cell_length_c 18.6727(14)
_cell_measurement_reflns_used 6719
_cell_measurement_temperature 90
_cell_measurement_theta_max 30.501
_cell_measurement_theta_min 2.182
_cell_volume 3784.3(5)
_computing_cell_refinement 'SAINT V8.40A (Bruker, 2019)'
_computing_data_reduction 'SAINT V8.40A (Bruker, 2019)'
_computing_molecular_graphics 'Olex2 1.3 (Dolomanov et al., 2009)'
_computing_publication_material 'Olex2 1.3 (Dolomanov et al., 2009)'
_computing_structure_refinement 'SHELXL 2018/3 (Sheldrick, 2015)'
_computing_structure_solution 'SHELXT 2018/2 (Sheldrick, 2018)'
_diffrn_ambient_temperature 90
_diffrn_measured_fraction_theta_full 1.000
_diffrn_measured_fraction_theta_max 0.999
_diffrn_measurement_device_type 'Bruker APEX-II CCD'
_diffrn_measurement_method '\f and \w scans'
_diffrn_radiation_type MoK\a
_diffrn_radiation_wavelength 0.71073
_diffrn_reflns_av_R_equivalents 0.0518
_diffrn_reflns_av_unetI/netI 0.0423
_diffrn_reflns_Laue_measured_fraction_full 1.000
_diffrn_reflns_Laue_measured_fraction_max 0.999
_diffrn_reflns_number 11527
_diffrn_reflns_point_group_measured_fraction_full 1.000
_diffrn_reflns_point_group_measured_fraction_max 0.998
_diffrn_reflns_theta_full 25.242
_diffrn_reflns_theta_max 30.516
_diffrn_reflns_theta_min 2.010
_diffrn_source_current 30.0
_diffrn_source_power 1.35
_diffrn_source_voltage 45.0
_diffrn_standards_number 0
_exptl_absorpt_coefficient_mu 0.686
_exptl_absorpt_correction_T_max 0.921
_exptl_absorpt_correction_T_min 0.661
_exptl_absorpt_correction_type none
_exptl_absorpt_process_details
;
 TWINABS-2012/1 (Bruker,2012) was used for absorption correction.

Final HKLF 4 output contains 111902 reflections, Rint = 0.0694
 (60397 with I > 3sig(I), Rint = 0.0548)
;
_exptl_crystal_colour orange
_exptl_crystal_colour_primary orange
_exptl_crystal_density_diffrn 1.311
_exptl_crystal_description prism
_exptl_crystal_F_000 1576
_exptl_crystal_recrystallization_method 'Re-crystallisation from solvent'
_exptl_crystal_size_max 0.17
_exptl_crystal_size_mid 0.15
_exptl_crystal_size_min 0.12
_refine_diff_density_max 0.418
_refine_diff_density_min -0.476
_refine_diff_density_rms 0.069
_refine_ls_abs_structure_details
;
 Flack x determined using 4467 quotients [(I+)-(I-)]/[(I+)+(I-)]
 (Parsons, Flack and Wagner, Acta Cryst. B69 (2013) 249-259).
;
_refine_ls_abs_structure_Flack -0.022(10)
_refine_ls_extinction_method none
_refine_ls_goodness_of_fit_ref 1.067
_refine_ls_hydrogen_treatment mixed
_refine_ls_matrix_type full
_refine_ls_number_parameters 379
_refine_ls_number_reflns 11527
_refine_ls_number_restraints 0
_refine_ls_restrained_S_all 1.067
_refine_ls_R_factor_all 0.0329
_refine_ls_R_factor_gt 0.0281
_refine_ls_shift/su_max 0.001
_refine_ls_shift/su_mean 0.000
_refine_ls_structure_factor_coef Fsqd
_refine_ls_weighting_details 'w=1/[\s^2^(Fo^2^)+(0.0260P)^2^+0.0675P] where P=(Fo^2^+2Fc^2^)/3'
_refine_ls_weighting_scheme calc
_refine_ls_wR_factor_gt 0.0575
_refine_ls_wR_factor_ref 0.0590
_reflns_Friedel_coverage 0.817
_reflns_Friedel_fraction_full 1.000
_reflns_Friedel_fraction_max 0.997
_reflns_number_gt 10613
_reflns_number_total 11527
_reflns_threshold_expression 'I > 2\s(I)'
_cod_data_source_file d0dt03688a2.cif
_cod_data_source_block mf1443
_cod_depositor_comments 'Adding full bibliography for 7705986--7705991.cif.'
_cod_database_code 7705989
_shelx_shelxl_version_number 2018/3
_shelx_space_group_comment
;
The symmetry employed for this shelxl refinement is uniquely defined
by the following loop, which should always be used as a source of
symmetry information in preference to the above space-group names.
They are only intended as comments.
;
_shelx_estimated_absorpt_t_max 0.922
_shelx_estimated_absorpt_t_min 0.892
_olex2_refinement_description
;
1. Fixed Uiso
 At 1.2 times of:
  All C(H) groups, All C(H,H) groups
 At 1.5 times of:
  All C(H,H,H) groups
2. Others
 Fixed X: H2(0.3524)
 Fixed Y: H2(0.5802)
 Fixed Z: H2(0.6034)
3.a Ternary CH refined with riding coordinates:
 C1(H1), C2(H2A)
3.b Secondary CH2 refined with riding coordinates:
 C3(H3A,H3B), C4(H4A,H4B), C5(H5A,H5B), C6(H6A,H6B), C7(H7A,H7B), C8(H8A,H8B),
 C11(H11A,H11B), C18(H18A,H18B), C27(H27A,H27B), C32(H32A,H32B)
3.c Aromatic/amide H refined with riding coordinates:
 C13(H13), C14(H14), C15(H15), C16(H16), C17(H17), C22(H22), C23(H23),
 C24(H24), C25(H25), C26(H26)
3.d Idealised Me refined as rotating group:
 C9(H9A,H9B,H9C), C10(H10A,H10B,H10C), C19(H19A,H19B,H19C), C20(H20A,H20B,
 H20C), C28(H28A,H28B,H28C), C29(H29A,H29B,H29C), C30(H30A,H30B,H30C), C31(H31A,
 H31B,H31C)
;
_olex2_submission_special_instructions 'No special instructions were received'

loop_
_space_group_symop_operation_xyz
'x, y, z'
'-x+1/2, -y, z+1/2'
'-x, y+1/2, -z+1/2'
'x+1/2, -y+1/2, -z'

loop_
_atom_site_label
_atom_site_type_symbol
_atom_site_fract_x
_atom_site_fract_y
_atom_site_fract_z
_atom_site_U_iso_or_equiv
_atom_site_adp_type
_atom_site_occupancy
_atom_site_site_symmetry_order
_atom_site_calc_flag
_atom_site_refinement_flags_posn
_atom_site_refinement_flags_adp
_atom_site_refinement_flags_occupancy
_atom_site_disorder_assembly
_atom_site_disorder_group
Rh1 Rh 0.39845(2) 0.44982(2) 0.59668(2) 0.00884(4) Uani 1 1 d . . . . .
P1 P 0.38193(5) 0.45558(4) 0.72121(3) 0.01090(12) Uani 1 1 d . . . . .
P2 P 0.35008(6) 0.46931(4) 0.47830(3) 0.01070(13) Uani 1 1 d . . . . .
Si1 Si 0.23216(6) 0.63709(4) 0.52428(4) 0.01211(14) Uani 1 1 d . . . . .
Si2 Si 0.20500(7) 0.33403(5) 0.52023(4) 0.01359(15) Uani 1 1 d . . . . .
Si3 Si 0.25705(6) 0.30995(5) 0.67349(4) 0.01374(15) Uani 1 1 d . . . . .
Si4 Si 0.20498(6) 0.59347(5) 0.69047(4) 0.01452(15) Uani 1 1 d . . . . .
N1 N 0.26691(17) 0.36638(12) 0.59741(12) 0.0119(4) Uani 1 1 d . . . . .
N2 N 0.27003(18) 0.61535(13) 0.61077(11) 0.0131(4) Uani 1 1 d . . . . .
H2 H 0.352400 0.580200 0.603400 0.14(2) Uiso 1 1 d . . . . .
C1 C 0.5701(2) 0.46740(15) 0.58118(13) 0.0121(5) Uani 1 1 d . . . . .
H1 H 0.593296 0.453988 0.531198 0.015 Uiso 1 1 calc R U . . .
C2 C 0.5227(2) 0.54435(16) 0.58537(13) 0.0122(5) Uani 1 1 d . . . . .
H2A H 0.518505 0.570151 0.537190 0.015 Uiso 1 1 calc R U . . .
C3 C 0.5507(2) 0.60381(16) 0.64306(14) 0.0139(5) Uani 1 1 d . . . . .
H3A H 0.559316 0.575431 0.689193 0.017 Uiso 1 1 calc R U . . .
H3B H 0.488468 0.641764 0.648186 0.017 Uiso 1 1 calc R U . . .
C4 C 0.6580(2) 0.65062(17) 0.62717(15) 0.0176(6) Uani 1 1 d . . . . .
H4A H 0.655279 0.668679 0.576733 0.021 Uiso 1 1 calc R U . . .
H4B H 0.658552 0.698758 0.657723 0.021 Uiso 1 1 calc R U . . .
C5 C 0.7674(2) 0.60614(17) 0.63871(14) 0.0179(6) Uani 1 1 d . . . . .
H5A H 0.766598 0.582548 0.687288 0.021 Uiso 1 1 calc R U . . .
H5B H 0.828784 0.645255 0.637193 0.021 Uiso 1 1 calc R U . . .
C6 C 0.7927(2) 0.53959(17) 0.58428(14) 0.0187(6) Uani 1 1 d . . . . .
H6A H 0.746816 0.548766 0.541093 0.022 Uiso 1 1 calc R U . . .
H6B H 0.871360 0.544211 0.569692 0.022 Uiso 1 1 calc R U . . .
C7 C 0.7723(2) 0.45423(18) 0.61025(13) 0.0165(5) Uani 1 1 d . . . . .
H7A H 0.823820 0.442785 0.650238 0.020 Uiso 1 1 calc R U . . .
H7B H 0.790239 0.417072 0.570773 0.020 Uiso 1 1 calc R U . . .
C8 C 0.6527(2) 0.43776(16) 0.63564(13) 0.0131(5) Uani 1 1 d . . . . .
H8A H 0.642524 0.379877 0.642875 0.016 Uiso 1 1 calc R U . . .
H8B H 0.639765 0.464715 0.682031 0.016 Uiso 1 1 calc R U . . .
C9 C 0.0869(2) 0.67449(18) 0.52066(16) 0.0223(6) Uani 1 1 d . . . . .
H9A H 0.036636 0.633876 0.539742 0.034 Uiso 1 1 calc R U . . .
H9B H 0.066952 0.686238 0.470890 0.034 Uiso 1 1 calc R U . . .
H9C H 0.080668 0.723049 0.549433 0.034 Uiso 1 1 calc R U . . .
C10 C 0.3270(2) 0.71413(16) 0.48701(15) 0.0175(6) Uani 1 1 d . . . . .
H10A H 0.316692 0.764176 0.513111 0.026 Uiso 1 1 calc R U . . .
H10B H 0.310122 0.722413 0.436208 0.026 Uiso 1 1 calc R U . . .
H10C H 0.403966 0.696351 0.492089 0.026 Uiso 1 1 calc R U . . .
C11 C 0.2379(2) 0.54279(17) 0.46883(13) 0.0139(5) Uani 1 1 d . . . . .
H11A H 0.167429 0.514075 0.477450 0.017 Uiso 1 1 calc R U . . .
H11B H 0.237145 0.559409 0.417969 0.017 Uiso 1 1 calc R U . . .
C12 C 0.4537(2) 0.49725(16) 0.41144(13) 0.0129(5) Uani 1 1 d . . . . .
C13 C 0.5348(2) 0.44121(18) 0.39340(13) 0.0165(5) Uani 1 1 d . . . . .
H13 H 0.531929 0.389609 0.414067 0.020 Uiso 1 1 calc R U . . .
C14 C 0.6193(2) 0.45960(18) 0.34597(14) 0.0202(6) Uani 1 1 d . . . . .
H14 H 0.673049 0.420550 0.333855 0.024 Uiso 1 1 calc R U . . .
C15 C 0.6254(2) 0.53528(18) 0.31604(14) 0.0198(6) Uani 1 1 d . . . . .
H15 H 0.684059 0.548460 0.284231 0.024 Uiso 1 1 calc R U . . .
C16 C 0.5456(2) 0.59103(18) 0.33291(15) 0.0209(6) Uani 1 1 d . . . . .
H16 H 0.548973 0.642557 0.312110 0.025 Uiso 1 1 calc R U . . .
C17 C 0.4598(2) 0.57237(17) 0.38028(14) 0.0164(6) Uani 1 1 d . . . . .
H17 H 0.405211 0.611233 0.391335 0.020 Uiso 1 1 calc R U . . .
C18 C 0.3177(2) 0.54953(17) 0.74883(13) 0.0140(5) Uani 1 1 d . . . . .
H18A H 0.377405 0.589684 0.753216 0.017 Uiso 1 1 calc R U . . .
H18B H 0.286308 0.541648 0.797299 0.017 Uiso 1 1 calc R U . . .
C19 C 0.0846(2) 0.5251(2) 0.68030(17) 0.0254(7) Uani 1 1 d . . . . .
H19A H 0.026043 0.551727 0.652949 0.038 Uiso 1 1 calc R U . . .
H19B H 0.056316 0.510570 0.727720 0.038 Uiso 1 1 calc R U . . .
H19C H 0.108190 0.476973 0.654860 0.038 Uiso 1 1 calc R U . . .
C20 C 0.1560(3) 0.68612(19) 0.73527(16) 0.0268(7) Uani 1 1 d . . . . .
H20A H 0.219709 0.720185 0.746236 0.040 Uiso 1 1 calc R U . . .
H20B H 0.117386 0.672329 0.779761 0.040 Uiso 1 1 calc R U . . .
H20C H 0.105055 0.714560 0.703362 0.040 Uiso 1 1 calc R U . . .
C21 C 0.4904(2) 0.43927(17) 0.78910(13) 0.0133(5) Uani 1 1 d . . . . .
C22 C 0.5354(2) 0.36277(17) 0.79454(14) 0.0158(5) Uani 1 1 d . . . . .
H22 H 0.512570 0.322721 0.761802 0.019 Uiso 1 1 calc R U . . .
C23 C 0.6126(2) 0.34454(16) 0.84693(14) 0.0188(6) Uani 1 1 d . . . . .
H23 H 0.642240 0.292277 0.850011 0.023 Uiso 1 1 calc R U . . .
C24 C 0.6468(2) 0.40266(17) 0.89491(14) 0.0187(6) Uani 1 1 d . . . . .
H24 H 0.699215 0.390102 0.931148 0.022 Uiso 1 1 calc R U . . .
C25 C 0.6042(3) 0.47892(17) 0.88987(14) 0.0193(5) Uani 1 1 d . . . . .
H25 H 0.628427 0.519018 0.922136 0.023 Uiso 1 1 calc R U . . .
C26 C 0.5257(2) 0.49690(17) 0.83730(14) 0.0159(5) Uani 1 1 d . . . . .
H26 H 0.496114 0.549180 0.834475 0.019 Uiso 1 1 calc R U . . .
C27 C 0.2803(2) 0.38062(17) 0.74986(13) 0.0147(5) Uani 1 1 d . . . . .
H27A H 0.209664 0.406733 0.763180 0.018 Uiso 1 1 calc R U . . .
H27B H 0.308553 0.351389 0.792117 0.018 Uiso 1 1 calc R U . . .
C28 C 0.3616(3) 0.22684(17) 0.67435(15) 0.0218(6) Uani 1 1 d . . . . .
H28A H 0.344161 0.188897 0.636115 0.033 Uiso 1 1 calc R U . . .
H28B H 0.359059 0.199618 0.720729 0.033 Uiso 1 1 calc R U . . .
H28C H 0.435970 0.248712 0.666639 0.033 Uiso 1 1 calc R U . . .
C29 C 0.1162(3) 0.26552(19) 0.68969(16) 0.0241(6) Uani 1 1 d . . . . .
H29A H 0.061230 0.308208 0.694024 0.036 Uiso 1 1 calc R U . . .
H29B H 0.117546 0.234323 0.734020 0.036 Uiso 1 1 calc R U . . .
H29C H 0.096341 0.230867 0.649473 0.036 Uiso 1 1 calc R U . . .
C30 C 0.2129(3) 0.22399(17) 0.50446(16) 0.0241(7) Uani 1 1 d . . . . .
H30A H 0.290781 0.207353 0.503387 0.036 Uiso 1 1 calc R U . . .
H30B H 0.177767 0.211103 0.458575 0.036 Uiso 1 1 calc R U . . .
H30C H 0.174289 0.196012 0.543167 0.036 Uiso 1 1 calc R U . . .
C31 C 0.0544(2) 0.3614(2) 0.51301(16) 0.0239(6) Uani 1 1 d . . . . .
H31A H 0.011961 0.332272 0.549299 0.036 Uiso 1 1 calc R U . . .
H31B H 0.026960 0.347404 0.465240 0.036 Uiso 1 1 calc R U . . .
H31C H 0.045738 0.418707 0.520729 0.036 Uiso 1 1 calc R U . . .
C32 C 0.2864(2) 0.37896(16) 0.44404(14) 0.0147(5) Uani 1 1 d . . . . .
H32A H 0.344039 0.341358 0.427293 0.018 Uiso 1 1 calc R U . . .
H32B H 0.236662 0.391482 0.403399 0.018 Uiso 1 1 calc R U . . .

loop_
_atom_site_aniso_label
_atom_site_aniso_U_11
_atom_site_aniso_U_22
_atom_site_aniso_U_33
_atom_site_aniso_U_23
_atom_site_aniso_U_13
_atom_site_aniso_U_12
Rh1 0.00902(8) 0.00934(8) 0.00816(7) 0.00004(7) -0.00022(7) -0.00034(8)
P1 0.0125(3) 0.0116(3) 0.0086(2) 0.0001(2) 0.0006(2) 0.0009(3)
P2 0.0119(3) 0.0107(3) 0.0095(3) 0.0003(2) -0.0010(2) -0.0010(2)
Si1 0.0105(3) 0.0119(4) 0.0140(3) 0.0015(3) -0.0008(3) 0.0012(3)
Si2 0.0143(3) 0.0132(4) 0.0133(3) -0.0005(3) -0.0014(3) -0.0040(3)
Si3 0.0167(4) 0.0120(3) 0.0125(3) 0.0014(3) 0.0030(3) -0.0023(3)
Si4 0.0141(3) 0.0154(4) 0.0140(3) 0.0012(3) 0.0029(3) 0.0041(3)
N1 0.0125(10) 0.0106(10) 0.0125(9) 0.0004(9) 0.0004(9) -0.0029(8)
N2 0.0109(10) 0.0154(11) 0.0130(10) 0.0009(8) 0.0010(8) 0.0020(9)
C1 0.0104(11) 0.0146(13) 0.0115(11) 0.0004(9) -0.0003(8) -0.0018(9)
C2 0.0108(10) 0.0131(12) 0.0126(11) 0.0015(10) -0.0002(8) -0.0022(10)
C3 0.0165(13) 0.0118(12) 0.0134(12) -0.0006(10) -0.0006(10) -0.0005(11)
C4 0.0204(14) 0.0167(14) 0.0157(12) -0.0003(11) -0.0018(11) -0.0054(12)
C5 0.0171(13) 0.0196(14) 0.0170(12) 0.0027(11) -0.0035(10) -0.0065(12)
C6 0.0123(11) 0.0271(16) 0.0167(12) 0.0000(11) -0.0001(9) -0.0036(12)
C7 0.0127(11) 0.0198(13) 0.0170(12) -0.0025(11) -0.0023(9) 0.0026(12)
C8 0.0126(11) 0.0129(13) 0.0138(11) -0.0003(10) -0.0006(9) 0.0014(11)
C9 0.0168(14) 0.0248(15) 0.0255(14) 0.0035(12) -0.0013(12) 0.0067(12)
C10 0.0212(14) 0.0132(13) 0.0182(13) 0.0003(11) 0.0016(11) -0.0013(11)
C11 0.0116(11) 0.0144(13) 0.0156(11) -0.0006(10) -0.0023(9) -0.0009(11)
C12 0.0147(12) 0.0151(12) 0.0088(11) -0.0019(10) -0.0018(10) -0.0017(10)
C13 0.0179(12) 0.0173(13) 0.0142(12) 0.0009(11) -0.0003(10) 0.0015(11)
C14 0.0171(13) 0.0258(15) 0.0176(12) -0.0006(11) 0.0026(10) 0.0017(12)
C15 0.0182(13) 0.0289(17) 0.0123(11) -0.0009(11) 0.0010(10) -0.0061(12)
C16 0.0262(15) 0.0198(15) 0.0166(13) 0.0042(11) -0.0013(12) -0.0083(13)
C17 0.0201(14) 0.0154(14) 0.0136(11) -0.0018(10) -0.0005(10) -0.0006(11)
C18 0.0180(12) 0.0133(12) 0.0106(10) -0.0020(11) 0.0009(9) 0.0020(12)
C19 0.0153(14) 0.0317(17) 0.0292(15) 0.0097(13) -0.0004(12) -0.0015(13)
C20 0.0331(17) 0.0249(16) 0.0224(14) -0.0010(13) 0.0095(13) 0.0140(15)
C21 0.0130(11) 0.0167(14) 0.0103(10) 0.0023(10) 0.0023(9) -0.0006(11)
C22 0.0177(13) 0.0161(14) 0.0136(12) -0.0009(10) -0.0007(10) -0.0002(11)
C23 0.0230(14) 0.0162(13) 0.0171(12) 0.0021(10) -0.0015(12) 0.0040(12)
C24 0.0192(13) 0.0230(14) 0.0138(13) 0.0040(11) -0.0053(11) -0.0008(12)
C25 0.0183(13) 0.0223(13) 0.0174(13) -0.0029(10) -0.0054(12) -0.0039(13)
C26 0.0184(13) 0.0147(13) 0.0145(12) -0.0003(11) 0.0005(11) -0.0005(11)
C27 0.0160(13) 0.0169(14) 0.0111(11) 0.0021(10) 0.0021(10) 0.0007(11)
C28 0.0308(16) 0.0167(14) 0.0181(13) 0.0007(11) 0.0010(12) 0.0049(12)
C29 0.0265(16) 0.0238(15) 0.0220(14) -0.0002(12) 0.0070(13) -0.0099(14)
C30 0.0348(18) 0.0169(15) 0.0206(14) -0.0019(12) 0.0003(13) -0.0094(14)
C31 0.0165(14) 0.0297(17) 0.0253(15) -0.0005(13) -0.0042(12) -0.0041(13)
C32 0.0190(14) 0.0115(13) 0.0135(12) 0.0002(10) -0.0020(10) -0.0036(11)

loop_
_atom_type_symbol
_atom_type_description
_atom_type_scat_dispersion_real
_atom_type_scat_dispersion_imag
_atom_type_scat_source
C C 0.0033 0.0016 'International Tables Vol C Tables 4.2.6.8 and 6.1.1.4'
H H 0.0000 0.0000 'International Tables Vol C Tables 4.2.6.8 and 6.1.1.4'
N N 0.0061 0.0033 'International Tables Vol C Tables 4.2.6.8 and 6.1.1.4'
P P 0.1023 0.0942 'International Tables Vol C Tables 4.2.6.8 and 6.1.1.4'
Rh Rh -1.1178 0.9187 'International Tables Vol C Tables 4.2.6.8 and 6.1.1.4'
Si Si 0.0817 0.0704 'International Tables Vol C Tables 4.2.6.8 and 6.1.1.4'

loop_
_geom_angle_atom_site_label_1
_geom_angle_atom_site_label_2
_geom_angle_atom_site_label_3
_geom_angle
_geom_angle_site_symmetry_1
_geom_angle_site_symmetry_3
_geom_angle_publ_flag
P2 Rh1 P1 157.73(3) . . ?
N1 Rh1 P1 87.54(6) . . ?
N1 Rh1 P2 84.89(6) . . ?
N1 Rh1 C2 172.68(9) . . ?
C1 Rh1 P1 102.37(7) . . ?
C1 Rh1 P2 95.54(7) . . ?
C1 Rh1 N1 145.91(9) . . ?
C1 Rh1 C2 38.36(10) . . ?
C2 Rh1 P1 97.12(6) . . ?
C2 Rh1 P2 88.71(6) . . ?
C18 P1 Rh1 110.60(8) . . ?
C18 P1 C21 103.56(12) . . ?
C18 P1 C27 103.13(13) . . ?
C21 P1 Rh1 128.20(8) . . ?
C27 P1 Rh1 108.56(9) . . ?
C27 P1 C21 99.86(12) . . ?
C11 P2 Rh1 111.89(8) . . ?
C12 P2 Rh1 121.17(9) . . ?
C12 P2 C11 105.34(12) . . ?
C32 P2 Rh1 108.96(9) . . ?
C32 P2 C11 102.49(13) . . ?
C32 P2 C12 105.25(12) . . ?
N2 Si1 C9 110.86(12) . . ?
N2 Si1 C10 109.65(12) . . ?
N2 Si1 C11 109.04(11) . . ?
C9 Si1 C10 109.21(14) . . ?
C9 Si1 C11 107.26(13) . . ?
C10 Si1 C11 110.81(12) . . ?
N1 Si2 C30 115.04(13) . . ?
N1 Si2 C31 113.85(12) . . ?
N1 Si2 C32 106.31(11) . . ?
C30 Si2 C31 106.21(15) . . ?
C30 Si2 C32 104.48(13) . . ?
C31 Si2 C32 110.56(14) . . ?
N1 Si3 C27 105.63(11) . . ?
N1 Si3 C28 111.82(12) . . ?
N1 Si3 C29 114.60(13) . . ?
C27 Si3 C28 111.30(13) . . ?
C27 Si3 C29 105.31(13) . . ?
C29 Si3 C28 108.00(14) . . ?
N2 Si4 C18 104.70(11) . . ?
N2 Si4 C19 113.51(13) . . ?
N2 Si4 C20 110.72(13) . . ?
C19 Si4 C18 112.21(13) . . ?
C19 Si4 C20 108.34(16) . . ?
C20 Si4 C18 107.18(14) . . ?
Si2 N1 Rh1 122.12(12) . . ?
Si2 N1 Si3 119.49(12) . . ?
Si3 N1 Rh1 115.11(11) . . ?
Si1 N2 Si4 137.48(14) . . ?
Si1 N2 H2 102.92(14) . . ?
Si4 N2 H2 112.49(15) . . ?
Rh1 C1 H1 111.7 . . ?
C2 C1 Rh1 73.98(14) . . ?
C2 C1 H1 111.7 . . ?
C2 C1 C8 122.1(2) . . ?
C8 C1 Rh1 120.60(17) . . ?
C8 C1 H1 111.7 . . ?
Rh1 C2 H2A 111.5 . . ?
C1 C2 Rh1 67.66(14) . . ?
C1 C2 H2A 111.5 . . ?
C1 C2 C3 123.6(2) . . ?
C3 C2 Rh1 124.38(17) . . ?
C3 C2 H2A 111.5 . . ?
C2 C3 H3A 109.0 . . ?
C2 C3 H3B 109.0 . . ?
C2 C3 C4 112.9(2) . . ?
H3A C3 H3B 107.8 . . ?
C4 C3 H3A 109.0 . . ?
C4 C3 H3B 109.0 . . ?
C3 C4 H4A 108.2 . . ?
C3 C4 H4B 108.2 . . ?
H4A C4 H4B 107.3 . . ?
C5 C4 C3 116.5(2) . . ?
C5 C4 H4A 108.2 . . ?
C5 C4 H4B 108.2 . . ?
C4 C5 H5A 108.4 . . ?
C4 C5 H5B 108.4 . . ?
C4 C5 C6 115.6(2) . . ?
H5A C5 H5B 107.5 . . ?
C6 C5 H5A 108.4 . . ?
C6 C5 H5B 108.4 . . ?
C5 C6 H6A 108.3 . . ?
C5 C6 H6B 108.3 . . ?
H6A C6 H6B 107.4 . . ?
C7 C6 C5 116.0(2) . . ?
C7 C6 H6A 108.3 . . ?
C7 C6 H6B 108.3 . . ?
C6 C7 H7A 108.6 . . ?
C6 C7 H7B 108.6 . . ?
C6 C7 C8 114.5(2) . . ?
H7A C7 H7B 107.6 . . ?
C8 C7 H7A 108.6 . . ?
C8 C7 H7B 108.6 . . ?
C1 C8 C7 110.5(2) . . ?
C1 C8 H8A 109.5 . . ?
C1 C8 H8B 109.5 . . ?
C7 C8 H8A 109.5 . . ?
C7 C8 H8B 109.5 . . ?
H8A C8 H8B 108.1 . . ?
Si1 C9 H9A 109.5 . . ?
Si1 C9 H9B 109.5 . . ?
Si1 C9 H9C 109.5 . . ?
H9A C9 H9B 109.5 . . ?
H9A C9 H9C 109.5 . . ?
H9B C9 H9C 109.5 . . ?
Si1 C10 H10A 109.5 . . ?
Si1 C10 H10B 109.5 . . ?
Si1 C10 H10C 109.5 . . ?
H10A C10 H10B 109.5 . . ?
H10A C10 H10C 109.5 . . ?
H10B C10 H10C 109.5 . . ?
P2 C11 Si1 122.38(13) . . ?
P2 C11 H11A 106.7 . . ?
P2 C11 H11B 106.7 . . ?
Si1 C11 H11A 106.7 . . ?
Si1 C11 H11B 106.7 . . ?
H11A C11 H11B 106.6 . . ?
C13 C12 P2 118.0(2) . . ?
C17 C12 P2 123.7(2) . . ?
C17 C12 C13 118.2(2) . . ?
C12 C13 H13 119.4 . . ?
C14 C13 C12 121.2(3) . . ?
C14 C13 H13 119.4 . . ?
C13 C14 H14 120.0 . . ?
C13 C14 C15 120.0(3) . . ?
C15 C14 H14 120.0 . . ?
C14 C15 H15 120.3 . . ?
C16 C15 C14 119.5(3) . . ?
C16 C15 H15 120.3 . . ?
C15 C16 H16 119.7 . . ?
C15 C16 C17 120.6(3) . . ?
C17 C16 H16 119.7 . . ?
C12 C17 C16 120.5(3) . . ?
C12 C17 H17 119.8 . . ?
C16 C17 H17 119.8 . . ?
P1 C18 Si4 118.53(13) . . ?
P1 C18 H18A 107.7 . . ?
P1 C18 H18B 107.7 . . ?
Si4 C18 H18A 107.7 . . ?
Si4 C18 H18B 107.7 . . ?
H18A C18 H18B 107.1 . . ?
Si4 C19 H19A 109.5 . . ?
Si4 C19 H19B 109.5 . . ?
Si4 C19 H19C 109.5 . . ?
H19A C19 H19B 109.5 . . ?
H19A C19 H19C 109.5 . . ?
H19B C19 H19C 109.5 . . ?
Si4 C20 H20A 109.5 . . ?
Si4 C20 H20B 109.5 . . ?
Si4 C20 H20C 109.5 . . ?
H20A C20 H20B 109.5 . . ?
H20A C20 H20C 109.5 . . ?
H20B C20 H20C 109.5 . . ?
C22 C21 P1 117.5(2) . . ?
C26 C21 P1 124.0(2) . . ?
C26 C21 C22 118.4(2) . . ?
C21 C22 H22 119.5 . . ?
C23 C22 C21 121.0(3) . . ?
C23 C22 H22 119.5 . . ?
C22 C23 H23 120.0 . . ?
C22 C23 C24 120.0(3) . . ?
C24 C23 H23 120.0 . . ?
C23 C24 H24 120.1 . . ?
C25 C24 C23 119.9(2) . . ?
C25 C24 H24 120.1 . . ?
C24 C25 H25 120.0 . . ?
C24 C25 C26 120.0(2) . . ?
C26 C25 H25 120.0 . . ?
C21 C26 C25 120.8(3) . . ?
C21 C26 H26 119.6 . . ?
C25 C26 H26 119.6 . . ?
P1 C27 Si3 108.21(13) . . ?
P1 C27 H27A 110.1 . . ?
P1 C27 H27B 110.1 . . ?
Si3 C27 H27A 110.1 . . ?
Si3 C27 H27B 110.1 . . ?
H27A C27 H27B 108.4 . . ?
Si3 C28 H28A 109.5 . . ?
Si3 C28 H28B 109.5 . . ?
Si3 C28 H28C 109.5 . . ?
H28A C28 H28B 109.5 . . ?
H28A C28 H28C 109.5 . . ?
H28B C28 H28C 109.5 . . ?
Si3 C29 H29A 109.5 . . ?
Si3 C29 H29B 109.5 . . ?
Si3 C29 H29C 109.5 . . ?
H29A C29 H29B 109.5 . . ?
H29A C29 H29C 109.5 . . ?
H29B C29 H29C 109.5 . . ?
Si2 C30 H30A 109.5 . . ?
Si2 C30 H30B 109.5 . . ?
Si2 C30 H30C 109.5 . . ?
H30A C30 H30B 109.5 . . ?
H30A C30 H30C 109.5 . . ?
H30B C30 H30C 109.5 . . ?
Si2 C31 H31A 109.5 . . ?
Si2 C31 H31B 109.5 . . ?
Si2 C31 H31C 109.5 . . ?
H31A C31 H31B 109.5 . . ?
H31A C31 H31C 109.5 . . ?
H31B C31 H31C 109.5 . . ?
P2 C32 Si2 106.79(13) . . ?
P2 C32 H32A 110.4 . . ?
P2 C32 H32B 110.4 . . ?
Si2 C32 H32A 110.4 . . ?
Si2 C32 H32B 110.4 . . ?
H32A C32 H32B 108.6 . . ?

loop_
_geom_bond_atom_site_label_1
_geom_bond_atom_site_label_2
_geom_bond_distance
_geom_bond_site_symmetry_2
_geom_bond_publ_flag
Rh1 P1 2.3359(6) . ?
Rh1 P2 2.3094(7) . ?
Rh1 N1 2.117(2) . ?
Rh1 C1 2.111(2) . ?
Rh1 C2 2.194(3) . ?
P1 C18 1.833(3) . ?
P1 C21 1.842(3) . ?
P1 C27 1.837(3) . ?
P2 C11 1.841(3) . ?
P2 C12 1.828(3) . ?
P2 C32 1.818(3) . ?
Si1 N2 1.718(2) . ?
Si1 C9 1.862(3) . ?
Si1 C10 1.862(3) . ?
Si1 C11 1.895(3) . ?
Si2 N1 1.712(2) . ?
Si2 C30 1.875(3) . ?
Si2 C31 1.878(3) . ?
Si2 C32 1.886(3) . ?
Si3 N1 1.712(2) . ?
Si3 C27 1.877(3) . ?
Si3 C28 1.882(3) . ?
Si3 C29 1.880(3) . ?
Si4 N2 1.722(2) . ?
Si4 C18 1.892(3) . ?
Si4 C19 1.861(3) . ?
Si4 C20 1.864(3) . ?
N2 H2 1.164(2) . ?
C1 H1 1.0000 . ?
C1 C2 1.416(4) . ?
C1 C8 1.508(3) . ?
C2 H2A 1.0000 . ?
C2 C3 1.508(4) . ?
C3 H3A 0.9900 . ?
C3 H3B 0.9900 . ?
C3 C4 1.542(4) . ?
C4 H4A 0.9900 . ?
C4 H4B 0.9900 . ?
C4 C5 1.532(4) . ?
C5 H5A 0.9900 . ?
C5 H5B 0.9900 . ?
C5 C6 1.542(4) . ?
C6 H6A 0.9900 . ?
C6 H6B 0.9900 . ?
C6 C7 1.534(4) . ?
C7 H7A 0.9900 . ?
C7 H7B 0.9900 . ?
C7 C8 1.543(4) . ?
C8 H8A 0.9900 . ?
C8 H8B 0.9900 . ?
C9 H9A 0.9800 . ?
C9 H9B 0.9800 . ?
C9 H9C 0.9800 . ?
C10 H10A 0.9800 . ?
C10 H10B 0.9800 . ?
C10 H10C 0.9800 . ?
C11 H11A 0.9900 . ?
C11 H11B 0.9900 . ?
C12 C13 1.399(4) . ?
C12 C17 1.392(4) . ?
C13 H13 0.9500 . ?
C13 C14 1.384(4) . ?
C14 H14 0.9500 . ?
C14 C15 1.391(4) . ?
C15 H15 0.9500 . ?
C15 C16 1.380(4) . ?
C16 H16 0.9500 . ?
C16 C17 1.397(4) . ?
C17 H17 0.9500 . ?
C18 H18A 0.9900 . ?
C18 H18B 0.9900 . ?
C19 H19A 0.9800 . ?
C19 H19B 0.9800 . ?
C19 H19C 0.9800 . ?
C20 H20A 0.9800 . ?
C20 H20B 0.9800 . ?
C20 H20C 0.9800 . ?
C21 C22 1.399(4) . ?
C21 C26 1.389(4) . ?
C22 H22 0.9500 . ?
C22 C23 1.385(4) . ?
C23 H23 0.9500 . ?
C23 C24 1.388(4) . ?
C24 H24 0.9500 . ?
C24 C25 1.384(4) . ?
C25 H25 0.9500 . ?
C25 C26 1.397(4) . ?
C26 H26 0.9500 . ?
C27 H27A 0.9900 . ?
C27 H27B 0.9900 . ?
C28 H28A 0.9800 . ?
C28 H28B 0.9800 . ?
C28 H28C 0.9800 . ?
C29 H29A 0.9800 . ?
C29 H29B 0.9800 . ?
C29 H29C 0.9800 . ?
C30 H30A 0.9800 . ?
C30 H30B 0.9800 . ?
C30 H30C 0.9800 . ?
C31 H31A 0.9800 . ?
C31 H31B 0.9800 . ?
C31 H31C 0.9800 . ?
C32 H32A 0.9900 . ?
C32 H32B 0.9900 . ?

loop_
_geom_torsion_atom_site_label_1
_geom_torsion_atom_site_label_2
_geom_torsion_atom_site_label_3
_geom_torsion_atom_site_label_4
_geom_torsion
_geom_torsion_site_symmetry_1
_geom_torsion_site_symmetry_2
_geom_torsion_site_symmetry_3
_geom_torsion_site_symmetry_4
_geom_torsion_publ_flag
Rh1 P1 C18 Si4 36.17(17) . . . . ?
Rh1 P1 C21 C22 -65.9(2) . . . . ?
Rh1 P1 C21 C26 117.6(2) . . . . ?
Rh1 P1 C27 Si3 15.14(15) . . . . ?
Rh1 P2 C11 Si1 40.60(18) . . . . ?
Rh1 P2 C12 C13 67.9(2) . . . . ?
Rh1 P2 C12 C17 -108.7(2) . . . . ?
Rh1 P2 C32 Si2 35.06(15) . . . . ?
Rh1 C1 C2 C3 117.4(2) . . . . ?
Rh1 C1 C8 C7 177.23(18) . . . . ?
Rh1 C2 C3 C4 166.96(18) . . . . ?
P1 C21 C22 C23 -176.3(2) . . . . ?
P1 C21 C26 C25 176.5(2) . . . . ?
P2 C12 C13 C14 -176.6(2) . . . . ?
P2 C12 C17 C16 175.9(2) . . . . ?
N1 Si2 C32 P2 -25.85(17) . . . . ?
N1 Si3 C27 P1 -34.71(17) . . . . ?
N2 Si1 C11 P2 -40.92(19) . . . . ?
N2 Si4 C18 P1 -63.98(18) . . . . ?
C1 C2 C3 C4 82.6(3) . . . . ?
C2 C1 C8 C7 -93.2(3) . . . . ?
C2 C3 C4 C5 -75.8(3) . . . . ?
C3 C4 C5 C6 70.4(3) . . . . ?
C4 C5 C6 C7 -102.4(3) . . . . ?
C5 C6 C7 C8 57.6(3) . . . . ?
C6 C7 C8 C1 48.8(3) . . . . ?
C8 C1 C2 Rh1 -116.4(2) . . . . ?
C8 C1 C2 C3 0.9(4) . . . . ?
C9 Si1 N2 Si4 21.6(3) . . . . ?
C9 Si1 C11 P2 -161.02(16) . . . . ?
C10 Si1 N2 Si4 142.3(2) . . . . ?
C10 Si1 C11 P2 79.85(19) . . . . ?
C11 P2 C12 C13 -164.0(2) . . . . ?
C11 P2 C12 C17 19.4(2) . . . . ?
C11 P2 C32 Si2 -83.61(15) . . . . ?
C11 Si1 N2 Si4 -96.3(2) . . . . ?
C12 P2 C11 Si1 -92.91(17) . . . . ?
C12 P2 C32 Si2 166.43(13) . . . . ?
C12 C13 C14 C15 0.9(4) . . . . ?
C13 C12 C17 C16 -0.7(4) . . . . ?
C13 C14 C15 C16 -1.3(4) . . . . ?
C14 C15 C16 C17 0.8(4) . . . . ?
C15 C16 C17 C12 0.2(4) . . . . ?
C17 C12 C13 C14 0.1(4) . . . . ?
C18 P1 C21 C22 163.5(2) . . . . ?
C18 P1 C21 C26 -13.0(3) . . . . ?
C18 P1 C27 Si3 132.50(14) . . . . ?
C18 Si4 N2 Si1 164.0(2) . . . . ?
C19 Si4 N2 Si1 41.3(2) . . . . ?
C19 Si4 C18 P1 59.56(19) . . . . ?
C20 Si4 N2 Si1 -80.8(2) . . . . ?
C20 Si4 C18 P1 178.38(16) . . . . ?
C21 P1 C18 Si4 176.55(15) . . . . ?
C21 P1 C27 Si3 -120.95(14) . . . . ?
C21 C22 C23 C24 -0.2(4) . . . . ?
C22 C21 C26 C25 0.0(4) . . . . ?
C22 C23 C24 C25 -0.6(4) . . . . ?
C23 C24 C25 C26 1.1(4) . . . . ?
C24 C25 C26 C21 -0.8(4) . . . . ?
C26 C21 C22 C23 0.5(4) . . . . ?
C27 P1 C18 Si4 -79.74(17) . . . . ?
C27 P1 C21 C22 57.3(2) . . . . ?
C27 P1 C21 C26 -119.2(2) . . . . ?
C27 Si3 N1 Rh1 42.73(15) . . . . ?
C27 Si3 N1 Si2 -157.28(14) . . . . ?
C28 Si3 N1 Rh1 -78.49(15) . . . . ?
C28 Si3 N1 Si2 81.49(17) . . . . ?
C28 Si3 C27 P1 86.85(16) . . . . ?
C29 Si3 N1 Rh1 158.18(13) . . . . ?
C29 Si3 N1 Si2 -41.83(19) . . . . ?
C29 Si3 C27 P1 -156.37(15) . . . . ?
C30 Si2 N1 Rh1 120.48(15) . . . . ?
C30 Si2 N1 Si3 -38.1(2) . . . . ?
C30 Si2 C32 P2 -147.93(15) . . . . ?
C31 Si2 N1 Rh1 -116.59(15) . . . . ?
C31 Si2 N1 Si3 84.87(18) . . . . ?
C31 Si2 C32 P2 98.19(16) . . . . ?
C32 P2 C11 Si1 157.20(16) . . . . ?
C32 P2 C12 C13 -56.1(2) . . . . ?
C32 P2 C12 C17 127.3(2) . . . . ?
C32 Si2 N1 Rh1 5.38(17) . . . . ?
C32 Si2 N1 Si3 -153.16(14) . . . . ?
